data_2013068
loop_
_publ_author_name
'Tu-Gen Xu'
'Duan-Jun Xu'
'Jing-Yun Wu'
'Michael Y. Chiang'

_publ_section_title
;
 <i>catena</i>-Poly[[tetraaquairon(II)]-\m-succinato-\k^2^<i>O</i>:<i>O</i>']
;
_journal_issue 12
_journal_name_full 'Acta Crystallographica Section C'
_journal_page_first m615
_journal_page_last m616
_journal_paper_doi 10.1107/S0108270102020693
_journal_volume 58
_journal_year 2002
_chemical_formula_iupac '[Fe (C4 H4 O4) (H2 O)4]'
_chemical_formula_moiety 'C4 H12 Fe O8'
_chemical_formula_sum 'C4 H12 Fe O8'
_chemical_formula_weight 243.99
_chemical_name_systematic ?
_space_group_IT_number 14
_symmetry_cell_setting monoclinic
_symmetry_space_group_name_Hall '-P 2ybc'
_symmetry_space_group_name_H-M 'P 1 21/c 1'
_atom_sites_solution_hydrogens geom
_atom_sites_solution_primary direct
_atom_sites_solution_secondary difmap
_audit_creation_method SHELXL-97
_cell_angle_alpha 90.00
_cell_angle_beta 99.727(12)
_cell_angle_gamma 90.00
_cell_formula_units_Z 4
_cell_length_a 7.4046(10)
_cell_length_b 14.7960(13)
_cell_length_c 7.7788(11)
_cell_measurement_reflns_used 20
_cell_measurement_temperature 298(2)
_cell_measurement_theta_max 10.0
_cell_measurement_theta_min 4.46
_cell_volume 839.98(18)
_computing_cell_refinement 'MSC/AFC Diffractometer Control Software'
_computing_data_collection
;
MSC/AFC Diffractometer Control Software
(Molecular Structure Corporation, 1992)
;
_computing_data_reduction 'TEXSAN (Molecular Structure Corporation, 1985)'
_computing_molecular_graphics 'XP (Siemens, 1994)'
_computing_structure_refinement 'SHELXL97 (Sheldrick, 1997)'
_computing_structure_solution 'SIR92 (Altomare et al., 1993)'
_diffrn_ambient_temperature 298(2)
_diffrn_measured_fraction_theta_full 1.000
_diffrn_measured_fraction_theta_max 1.000
_diffrn_measurement_device_type 'Rigaku AFC-7S'
_diffrn_measurement_method \w/2\q
_diffrn_radiation_monochromator graphite
_diffrn_radiation_source 'fine-focus sealed tube'
_diffrn_radiation_type MoK\a
_diffrn_radiation_wavelength 0.71069
_diffrn_reflns_av_R_equivalents 0.018
_diffrn_reflns_av_sigmaI/netI 0.057
_diffrn_reflns_limit_h_max 9
_diffrn_reflns_limit_h_min 0
_diffrn_reflns_limit_k_max 18
_diffrn_reflns_limit_k_min 0
_diffrn_reflns_limit_l_max 9
_diffrn_reflns_limit_l_min -9
_diffrn_reflns_number 1778
_diffrn_reflns_theta_full 26.0
_diffrn_reflns_theta_max 26.0
_diffrn_reflns_theta_min 2.75
_diffrn_standards_decay_% 0.07
_diffrn_standards_interval_count 150
_diffrn_standards_number 3
_exptl_absorpt_coefficient_mu 1.811
_exptl_absorpt_correction_T_max 0.509
_exptl_absorpt_correction_T_min 0.443
_exptl_absorpt_correction_type '\y scan'
_exptl_absorpt_process_details '(North et al., 1968)'
_exptl_crystal_colour orange
_exptl_crystal_density_diffrn 1.929
_exptl_crystal_density_method 'not measured'
_exptl_crystal_description prism
_exptl_crystal_F_000 504
_exptl_crystal_size_max 0.45
_exptl_crystal_size_mid 0.40
_exptl_crystal_size_min 0.35
_refine_diff_density_max 0.42
_refine_diff_density_min -0.79
_refine_ls_extinction_coef 0.025(2)
_refine_ls_extinction_expression Fc^*^=kFc[1+0.001xFc^2^\l^3^/sin(2\q)]^-1/4^
_refine_ls_extinction_method SHELXL97
_refine_ls_goodness_of_fit_ref 1.038
_refine_ls_hydrogen_treatment constr
_refine_ls_matrix_type full
_refine_ls_number_parameters 119
_refine_ls_number_reflns 1651
_refine_ls_number_restraints 0
_refine_ls_restrained_S_all 1.038
_refine_ls_R_factor_all 0.030
_refine_ls_R_factor_gt 0.027
_refine_ls_shift/su_max 0.001
_refine_ls_shift/su_mean 0.000
_refine_ls_structure_factor_coef Fsqd
_refine_ls_weighting_details 'calc w = 1/[\s^2^(Fo^2^)+0.3528P] where P = (Fo^2^+2Fc^2^)/3'
_refine_ls_weighting_scheme calc
_refine_ls_wR_factor_gt 0.074
_refine_ls_wR_factor_ref 0.076
_reflns_number_gt 1496
_reflns_number_total 1651
_reflns_threshold_expression I>2\s(I)
_cod_data_source_file fr1400.cif
_cod_data_source_block I
_cod_original_sg_symbol_H-M 'P 21/c'
_cod_database_code 2013068
_cod_database_fobs_code 2013068

loop_
_symmetry_equiv_pos_as_xyz
'x, y, z'
'-x, y+1/2, -z+1/2'
'-x, -y, -z'
'x, -y+1/2, z+1/2'

loop_
_atom_site_label
_atom_site_fract_x
_atom_site_fract_y
_atom_site_fract_z
_atom_site_U_iso_or_equiv
_atom_site_adp_type
_atom_site_calc_flag
_atom_site_refinement_flags
_atom_site_occupancy
_atom_site_disorder_assembly
_atom_site_disorder_group
_atom_site_type_symbol
Fe 0.57091(4) 0.644517(17) 0.81242(3) 0.01580(14) Uani d . 1 . . Fe
O1 0.3698(2) 0.66723(11) 0.59398(18) 0.0259(3) Uani d . 1 . . O
O2 0.2599(2) 0.52946(10) 0.53014(19) 0.0332(4) Uani d . 1 . . O
O3 -0.2376(2) 0.62833(11) 0.04247(19) 0.0276(3) Uani d . 1 . . O
O4 0.0191(2) 0.63257(11) -0.0694(2) 0.0298(4) Uani d . 1 . . O
O5 0.38358(19) 0.66013(10) 0.98199(19) 0.0248(3) Uani d . 1 . . O
O6 0.5205(2) 0.50515(11) 0.79900(19) 0.0332(4) Uani d . 1 . . O
O7 0.7687(2) 0.62922(10) 0.64283(19) 0.0245(3) Uani d . 1 . . O
O8 0.6345(2) 0.78344(10) 0.82042(18) 0.0290(3) Uani d . 1 . . O
C1 0.2663(3) 0.61177(14) 0.4984(2) 0.0215(4) Uani d . 1 . . C
C2 0.1461(3) 0.65115(14) 0.3387(3) 0.0268(5) Uani d . 1 . . C
H2A 0.2226 0.6842 0.2707 0.032 Uiso calc R 1 . . H
H2B 0.0610 0.6937 0.3761 0.032 Uiso calc R 1 . . H
C3 0.0386(3) 0.58003(14) 0.2235(3) 0.0261(4) Uani d . 1 . . C
H3A 0.1227 0.5338 0.1972 0.031 Uiso calc R 1 . . H
H3B -0.0475 0.5516 0.2878 0.031 Uiso calc R 1 . . H
C4 -0.0660(3) 0.61693(13) 0.0537(2) 0.0208(4) Uani d . 1 . . C
H51 0.3684 0.7167 1.0231 0.080 Uiso d . 1 . . H
H52 0.2689 0.6442 0.9477 0.080 Uiso d . 1 . . H
H61 0.4286 0.5031 0.7072 0.080 Uiso d . 1 . . H
H62 0.5228 0.4641 0.8756 0.080 Uiso d . 1 . . H
H71 0.7755 0.5772 0.5920 0.080 Uiso d . 1 . . H
H72 0.8693 0.6369 0.7262 0.080 Uiso d . 1 . . H
H81 0.6847 0.8077 0.9245 0.080 Uiso d . 1 . . H
H82 0.6787 0.8189 0.7387 0.080 Uiso d . 1 . . H

loop_
_atom_site_aniso_label
_atom_site_aniso_U_11
_atom_site_aniso_U_22
_atom_site_aniso_U_33
_atom_site_aniso_U_12
_atom_site_aniso_U_13
_atom_site_aniso_U_23
Fe 0.01218(19) 0.02061(19) 0.01357(19) -0.00070(9) -0.00082(12) 0.00106(9)
O1 0.0239(8) 0.0285(7) 0.0216(7) -0.0030(6) -0.0067(6) 0.0010(6)
O2 0.0394(9) 0.0270(8) 0.0276(8) -0.0027(7) -0.0102(7) 0.0010(6)
O3 0.0176(8) 0.0446(9) 0.0191(7) 0.0044(6) -0.0008(6) 0.0017(6)
O4 0.0164(7) 0.0463(9) 0.0258(8) -0.0037(6) 0.0008(6) 0.0029(6)
O5 0.0152(7) 0.0320(7) 0.0268(8) 0.0004(6) 0.0030(6) -0.0036(6)
O6 0.0371(9) 0.0261(8) 0.0322(8) -0.0030(7) -0.0062(7) 0.0055(6)
O7 0.0230(8) 0.0276(7) 0.0220(7) 0.0007(6) 0.0013(6) -0.0010(5)
O8 0.0372(9) 0.0264(7) 0.0225(7) -0.0084(7) 0.0021(6) -0.0005(5)
C1 0.0162(9) 0.0288(10) 0.0185(9) 0.0000(8) 0.0005(7) -0.0010(8)
C2 0.0271(12) 0.0279(10) 0.0221(10) 0.0000(8) -0.0054(9) -0.0008(7)
C3 0.0212(10) 0.0278(10) 0.0257(10) -0.0016(8) -0.0060(8) 0.0035(8)
C4 0.0167(9) 0.0222(9) 0.0218(9) -0.0022(8) -0.0013(7) -0.0021(7)

loop_
_atom_type_symbol
_atom_type_description
_atom_type_scat_dispersion_real
_atom_type_scat_dispersion_imag
_atom_type_scat_source
Fe Fe 0.3463 0.8444 'International Tables Vol C Tables 4.2.6.8 and 6.1.1.4'
O O 0.0106 0.0060 'International Tables Vol C Tables 4.2.6.8 and 6.1.1.4'
C C 0.0033 0.0016 'International Tables Vol C Tables 4.2.6.8 and 6.1.1.4'
H H 0.0000 0.0000 'International Tables Vol C Tables 4.2.6.8 and 6.1.1.4'

loop_
_geom_angle_atom_site_label_1
_geom_angle_atom_site_label_2
_geom_angle_atom_site_label_3
_geom_angle_site_symmetry_1
_geom_angle_site_symmetry_3
_geom_angle
_geom_angle_publ_flag
O5 Fe O1 . . 92.17(6) yes
O5 Fe O6 . . 90.50(6) ?
O1 Fe O6 . . 91.22(6) yes
O5 Fe O3 . 1_656 84.21(6) yes
O1 Fe O3 . 1_656 175.72(6) yes
O6 Fe O3 . 1_656 91.10(6) yes
O5 Fe O8 . . 92.44(6) ?
O1 Fe O8 . . 89.55(6) yes
O6 Fe O8 . . 176.94(6) ?
O3 Fe O8 1_656 . 88.32(6) yes
O5 Fe O7 . . 178.66(5) ?
O1 Fe O7 . . 89.06(6) yes
O6 Fe O7 . . 89.99(6) ?
O3 Fe O7 1_656 . 94.54(6) yes
O8 Fe O7 . . 87.05(6) ?
C1 O1 Fe . . 130.35(14) ?
C4 O3 Fe . 1_454 126.69(14) ?
Fe O5 H51 . . 117.4 ?
Fe O5 H52 . . 119.4 ?
H51 O5 H52 . . 100.6 ?
Fe O6 H61 . . 100.2 ?
Fe O6 H62 . . 133.4 ?
H61 O6 H62 . . 117.1 ?
Fe O7 H71 . . 118.1 ?
Fe O7 H72 . . 96.4 ?
H71 O7 H72 . . 109.4 ?
Fe O8 H81 . . 118.0 ?
Fe O8 H82 . . 129.5 ?
H81 O8 H82 . . 104.5 ?
O2 C1 O1 . . 123.63(18) ?
O2 C1 C2 . . 120.09(18) ?
O1 C1 C2 . . 116.28(18) ?
C1 C2 C3 . . 113.19(17) ?
C1 C2 H2A . . 108.9 ?
C3 C2 H2A . . 108.9 ?
C1 C2 H2B . . 108.9 ?
C3 C2 H2B . . 108.9 ?
H2A C2 H2B . . 107.8 ?
C4 C3 C2 . . 113.86(17) ?
C4 C3 H3A . . 108.8 ?
C2 C3 H3A . . 108.8 ?
C4 C3 H3B . . 108.8 ?
C2 C3 H3B . . 108.8 ?
H3A C3 H3B . . 107.7 ?
O4 C4 O3 . . 123.30(18) ?
O4 C4 C3 . . 118.90(18) ?
O3 C4 C3 . . 117.78(18) ?

loop_
_geom_bond_atom_site_label_1
_geom_bond_atom_site_label_2
_geom_bond_site_symmetry_2
_geom_bond_distance
_geom_bond_publ_flag
Fe O5 . 2.0821(15) yes
Fe O1 . 2.0886(14) yes
Fe O6 . 2.0951(16) yes
Fe O3 1_656 2.1008(15) yes
Fe O8 . 2.1074(15) yes
Fe O7 . 2.1424(16) yes
O1 C1 . 1.273(3) yes
O2 C1 . 1.245(3) yes
O3 C4 . 1.269(3) yes
O4 C4 . 1.254(2) yes
O5 H51 . 0.91 ?
O5 H52 . 0.88 ?
O6 H61 . 0.90 ?
O6 H62 . 0.85 ?
O7 H71 . 0.87 ?
O7 H72 . 0.91 ?
O8 H81 . 0.91 ?
O8 H82 . 0.93 ?
C1 C2 . 1.517(3) ?
C2 C3 . 1.518(3) ?
C2 H2A . 0.970 ?
C2 H2B . 0.970 ?
C3 C4 . 1.516(3) ?
C3 H3A . 0.97 ?
C3 H3B . 0.97 ?

loop_
_geom_hbond_atom_site_label_D
_geom_hbond_atom_site_label_H
_geom_hbond_atom_site_label_A
_geom_hbond_site_symmetry_A
_geom_hbond_distance_DH
_geom_hbond_distance_HA
_geom_hbond_distance_DA
_geom_hbond_angle_DHA
_geom_hbond_publ_flag
O5 H51 O1 4_565 0.91 1.80 2.706(2) 172 yes
O5 H52 O4 1_556 0.88 1.84 2.692(2) 163 yes
O6 H61 O2 . 0.90 1.74 2.620(2) 165 yes
O6 H62 O5 3_667 0.85 2.20 2.996(2) 157 yes
O7 H71 O2 3_666 0.87 1.84 2.697(2) 169 yes
O7 H72 O4 1_656 0.91 1.78 2.655(2) 161 yes
O8 H81 O7 4_565 0.91 1.95 2.847(2) 173 yes
O8 H82 O3 4_665 0.93 1.91 2.823(2) 169 yes

loop_
_geom_torsion_atom_site_label_1
_geom_torsion_atom_site_label_2
_geom_torsion_atom_site_label_3
_geom_torsion_atom_site_label_4
_geom_torsion_site_symmetry_1
_geom_torsion
O5 Fe O1 C1 . -91.29(18)
O6 Fe O1 C1 . -0.75(18)
O8 Fe O1 C1 . 176.29(18)
O7 Fe O1 C1 . 89.22(18)
Fe O1 C1 O2 . 5.5(3)
Fe O1 C1 C2 . -174.65(14)
O2 C1 C2 C3 . -4.9(3)
O1 C1 C2 C3 . 175.25(19)
C1 C2 C3 C4 . -173.67(18)
Fe O3 C4 O4 1_454 15.6(3)
Fe O3 C4 C3 1_454 -162.60(13)
C2 C3 C4 O4 . 78.9(3)
C2 C3 C4 O3 . -102.8(2)
